data_4308904
loop_
_publ_author_name
'Xiaodan Guo'
'Guangshan Zhu'
'Qianrong Fang'
'Ming Xue'
'Ge Tian'
'Jinyu Sun'
'Xiaotian Li'
'Shilun Qiu'

_publ_section_title
;
Synthesis, Structure and Luminescent Properties of Rare Earth Coordination
Polymers Constructed from Paddle-Wheel Building Blocks
;
_journal_name_full 'Inorganic Chemistry'
_journal_page_first 3850
_journal_page_last 3855
_journal_paper_doi 10.1021/ic0500457
_journal_volume 44
_journal_year 2005
_chemical_formula_sum 'C21 H14 Ho N0 O7'
_chemical_formula_weight 543.25
_chemical_name_systematic
; 
 ? 
;
_space_group_IT_number 15
_symmetry_cell_setting monoclinic
_symmetry_space_group_name_Hall '-C 2yc'
_symmetry_space_group_name_H-M 'C 1 2/c 1'
_atom_sites_solution_hydrogens geom
_atom_sites_solution_primary direct
_atom_sites_solution_secondary difmap
_audit_creation_method SHELXL-97
_cell_angle_alpha 90.00
_cell_angle_beta 106.887(2)
_cell_angle_gamma 90.00
_cell_formula_units_Z 8
_cell_length_a 25.2219(14)
_cell_length_b 17.0779(14)
_cell_length_c 18.5141(12)
_cell_measurement_temperature 273(2)
_cell_volume 7630.8(9)
_computing_cell_refinement 'Bruker SMART'
_computing_data_collection 'Bruker SMART'
_computing_data_reduction 'Bruker SMART'
_computing_molecular_graphics 'SHELXS-97 (Sheldrick, 1990)'
_computing_publication_material 'SHELXL-97 (Sheldrick, 1997)'
_computing_structure_refinement 'SHELXL-97 (Sheldrick, 1997)'
_computing_structure_solution 'SHELXS-97 (Sheldrick, 1990)'
_diffrn_ambient_temperature 273(2)
_diffrn_measured_fraction_theta_full 0.895
_diffrn_measured_fraction_theta_max 0.895
_diffrn_measurement_device_type 'CCD area detector'
_diffrn_measurement_method 'phi and omega scans'
_diffrn_radiation_monochromator graphite
_diffrn_radiation_source 'fine-focus sealed tube'
_diffrn_radiation_type MoK\a
_diffrn_radiation_wavelength 0.71073
_diffrn_reflns_av_R_equivalents 0.1151
_diffrn_reflns_av_sigmaI/netI 0.1504
_diffrn_reflns_limit_h_max 31
_diffrn_reflns_limit_h_min -22
_diffrn_reflns_limit_k_max 21
_diffrn_reflns_limit_k_min -22
_diffrn_reflns_limit_l_max 23
_diffrn_reflns_limit_l_min -24
_diffrn_reflns_number 22402
_diffrn_reflns_theta_full 28.19
_diffrn_reflns_theta_max 28.19
_diffrn_reflns_theta_min 1.69
_diffrn_standards_decay_% 0
_diffrn_standards_interval_count 0
_diffrn_standards_interval_time .
_diffrn_standards_number 0
_exptl_absorpt_coefficient_mu 2.094
_exptl_absorpt_correction_type empirical
_exptl_absorpt_process_details SADABS
_exptl_crystal_colour colorless
_exptl_crystal_density_diffrn 0.946
_exptl_crystal_density_method 'not measured'
_exptl_crystal_description block
_exptl_crystal_F_000 2104
_exptl_crystal_size_max 0.8
_exptl_crystal_size_mid 0.3
_exptl_crystal_size_min 0.3
_refine_diff_density_max 1.834
_refine_diff_density_min -1.098
_refine_diff_density_rms 0.151
_refine_ls_extinction_method none
_refine_ls_goodness_of_fit_ref 0.925
_refine_ls_hydrogen_treatment mixed
_refine_ls_matrix_type full
_refine_ls_number_parameters 262
_refine_ls_number_reflns 8405
_refine_ls_number_restraints 0
_refine_ls_restrained_S_all 0.925
_refine_ls_R_factor_all 0.1169
_refine_ls_R_factor_gt 0.0613
_refine_ls_shift/su_max 0.001
_refine_ls_shift/su_mean 0.000
_refine_ls_structure_factor_coef Fsqd
_refine_ls_weighting_details 'calc w=1/[\s^2^(Fo^2^)+(0.0553P)^2^+0.0000P] where P=(Fo^2^+2Fc^2^)/3'
_refine_ls_weighting_scheme calc
_refine_ls_wR_factor_gt 0.1333
_refine_ls_wR_factor_ref 0.1490
_reflns_number_gt 4838
_reflns_number_total 8405
_reflns_threshold_expression >2sigma(I)
_cod_data_source_file ic0500457si20050112_103555_2.cif
_cod_data_source_block Ho(bpdc)1.5(H2O)
_cod_database_code 4308904

loop_
_symmetry_equiv_pos_as_xyz
'x, y, z'
'-x, y, -z+1/2'
'x+1/2, y+1/2, z'
'-x+1/2, y+1/2, -z+1/2'
'-x, -y, -z'
'x, -y, z-1/2'
'-x+1/2, -y+1/2, -z'
'x+1/2, -y+1/2, z-1/2'

loop_
_atom_site_label
_atom_site_type_symbol
_atom_site_fract_x
_atom_site_fract_y
_atom_site_fract_z
_atom_site_U_iso_or_equiv
_atom_site_adp_type
_atom_site_occupancy
_atom_site_symmetry_multiplicity
_atom_site_calc_flag
_atom_site_refinement_flags
_atom_site_disorder_assembly
_atom_site_disorder_group
Ho1 Ho 0.997249(14) 0.95909(2) 0.104337(19) 0.02978(12) Uani 1 1 d . . .
O1 O 0.9421(2) 0.9289(4) -0.0127(3) 0.0560(18) Uani 1 1 d . . .
O2 O 0.92866(19) 0.9679(3) 0.1610(3) 0.0442(14) Uani 1 1 d . . .
O3 O 1.0617(2) 0.8943(4) 0.0603(3) 0.0491(16) Uani 1 1 d . . .
O4 O 1.0523(2) 0.9282(4) 0.2209(3) 0.0540(17) Uani 1 1 d . . .
O5 O 1.0652(3) 1.0547(4) 0.1334(4) 0.0557(17) Uani 1 1 d . . .
O6 O 0.9511(2) 1.0734(3) 0.0595(3) 0.0458(15) Uani 1 1 d . . .
O7 N 0.9725(3) 0.8251(4) 0.1181(4) 0.0505(19) Uani 1 1 d . . .
C1 C 1.0793(4) 1.0870(5) 0.0804(5) 0.044(2) Uani 1 1 d . . .
C2 C 1.1258(3) 1.1433(5) 0.0997(5) 0.047(2) Uani 1 1 d . . .
C3 C 1.1505(5) 1.1676(7) 0.1754(5) 0.075(4) Uani 1 1 d . . .
H3A H 1.1362 1.1493 0.2132 0.080 Uiso 1 1 calc R . .
C4 C 1.1942(5) 1.2164(7) 0.1934(6) 0.080(4) Uani 1 1 d . . .
H4A H 1.2094 1.2302 0.2437 0.080 Uiso 1 1 calc R . .
C5 C 1.2175(4) 1.2473(6) 0.1406(5) 0.057(3) Uani 1 1 d . . .
C6 C 1.1911(4) 1.2250(7) 0.0665(5) 0.077(4) Uani 1 1 d . . .
H6A H 1.2044 1.2449 0.0283 0.080 Uiso 1 1 calc R . .
C7 C 1.1469(4) 1.1757(8) 0.0471(6) 0.079(4) Uani 1 1 d . . .
H7A H 1.1307 1.1638 -0.0035 0.080 Uiso 1 1 calc R . .
C8 C 0.9254(3) 1.1063(5) 0.0009(5) 0.0367(19) Uani 1 1 d . . .
C9 C 0.8740(4) 1.1495(5) 0.0021(5) 0.047(2) Uani 1 1 d . . .
C10 C 0.8492(5) 1.2031(9) -0.0544(7) 0.112(6) Uani 1 1 d . . .
H10A H 0.8649 1.2118 -0.0934 0.080 Uiso 1 1 calc R . .
C11 C 0.8019(5) 1.2434(7) -0.0538(6) 0.085(4) Uani 1 1 d . . .
H11A H 0.7872 1.2805 -0.0910 0.080 Uiso 1 1 calc R . .
C12 C 0.7763(4) 1.2294(6) 0.0010(5) 0.061(3) Uani 1 1 d . . .
C13 C 0.8027(5) 1.1784(7) 0.0575(6) 0.084(4) Uani 1 1 d . . .
H13A H 0.7879 1.1710 0.0976 0.080 Uiso 1 1 calc R . .
C14 C 0.8496(4) 1.1378(7) 0.0577(6) 0.078(4) Uani 1 1 d . . .
H14A H 0.8649 1.1021 0.0961 0.080 Uiso 1 1 calc R . .
C15 C 0.9172(3) 0.9331(4) 0.2142(5) 0.0320(18) Uani 1 1 d . . .
C16 C 0.8640(3) 0.8882(5) 0.1954(5) 0.040(2) Uani 1 1 d . . .
C17 C 0.8234(4) 0.8975(6) 0.1280(5) 0.063(3) Uani 1 1 d . . .
H17A H 0.8288 0.9337 0.0933 0.080 Uiso 1 1 calc R . .
C18 C 0.7750(4) 0.8548(6) 0.1102(5) 0.064(3) Uani 1 1 d . . .
H18A H 0.7480 0.8640 0.0647 0.080 Uiso 1 1 calc R . .
C19 C 0.7659(4) 0.7980(6) 0.1593(5) 0.053(3) Uani 1 1 d . . .
C20 C 0.8073(4) 0.7903(7) 0.2293(5) 0.071(3) Uani 1 1 d . . .
H20A H 0.8024 0.7540 0.2643 0.080 Uiso 1 1 calc R . .
C21 C 0.8536(4) 0.8341(6) 0.2466(5) 0.058(3) Uani 1 1 d . . .
H21A H 0.8793 0.8283 0.2937 0.080 Uiso 1 1 calc R . .

loop_
_atom_site_aniso_label
_atom_site_aniso_U_11
_atom_site_aniso_U_22
_atom_site_aniso_U_33
_atom_site_aniso_U_23
_atom_site_aniso_U_13
_atom_site_aniso_U_12
Ho1 0.02389(17) 0.03393(19) 0.03350(19) 0.0003(2) 0.01146(13) 0.00175(18)
O1 0.035(4) 0.078(5) 0.050(4) -0.027(3) 0.005(3) -0.011(3)
O2 0.014(2) 0.069(4) 0.054(3) 0.018(3) 0.015(2) 0.001(3)
O3 0.040(4) 0.071(4) 0.046(4) 0.011(3) 0.028(3) 0.030(3)
O4 0.038(4) 0.087(5) 0.036(3) 0.005(3) 0.010(3) 0.023(3)
O5 0.040(4) 0.063(5) 0.057(4) -0.004(3) 0.005(3) -0.020(3)
O6 0.041(4) 0.047(4) 0.054(4) 0.005(3) 0.022(3) 0.015(3)
O7 0.059(5) 0.039(4) 0.063(5) 0.001(4) 0.032(4) -0.013(3)
C1 0.034(5) 0.051(6) 0.046(6) -0.010(4) 0.010(4) -0.004(4)
C2 0.037(5) 0.059(6) 0.044(5) -0.009(4) 0.009(4) -0.022(4)
C3 0.085(8) 0.105(9) 0.037(5) -0.016(6) 0.024(5) -0.055(7)
C4 0.081(8) 0.118(10) 0.039(6) -0.016(6) 0.016(5) -0.065(7)
C5 0.042(6) 0.076(7) 0.051(6) -0.004(5) 0.012(4) -0.020(5)
C6 0.057(7) 0.140(11) 0.038(5) -0.023(6) 0.021(5) -0.059(7)
C7 0.060(7) 0.139(11) 0.039(6) -0.025(6) 0.017(5) -0.040(7)
C8 0.031(4) 0.034(5) 0.045(5) -0.002(4) 0.010(4) 0.007(3)
C9 0.044(5) 0.062(6) 0.044(5) 0.006(4) 0.026(4) 0.021(4)
C10 0.102(10) 0.187(15) 0.078(8) 0.068(9) 0.077(8) 0.099(10)
C11 0.089(9) 0.120(10) 0.066(7) 0.049(7) 0.054(7) 0.069(8)
C12 0.056(7) 0.083(7) 0.055(6) 0.010(5) 0.031(5) 0.041(5)
C13 0.092(9) 0.103(9) 0.081(8) 0.047(7) 0.064(7) 0.063(7)
C14 0.066(7) 0.100(9) 0.082(8) 0.055(7) 0.042(6) 0.057(6)
C15 0.026(4) 0.031(4) 0.040(5) -0.008(3) 0.012(4) -0.007(3)
C16 0.029(4) 0.047(5) 0.042(5) 0.002(4) 0.006(4) -0.007(4)
C17 0.049(6) 0.093(8) 0.046(6) 0.005(5) 0.014(5) -0.034(5)
C18 0.044(6) 0.092(8) 0.045(6) 0.009(5) -0.004(4) -0.020(5)
C19 0.048(6) 0.077(7) 0.030(5) -0.005(4) 0.006(4) -0.029(5)
C20 0.068(7) 0.106(9) 0.039(6) 0.007(5) 0.014(5) -0.049(6)
C21 0.052(6) 0.083(8) 0.032(5) 0.000(5) 0.002(4) -0.031(5)

loop_
_atom_type_symbol
_atom_type_description
_atom_type_scat_dispersion_real
_atom_type_scat_dispersion_imag
_atom_type_scat_source
C C 0.0033 0.0016 'International Tables Vol C Tables 4.2.6.8 and 6.1.1.4'
H H 0.0000 0.0000 'International Tables Vol C Tables 4.2.6.8 and 6.1.1.4'
N N 0.0061 0.0033 'International Tables Vol C Tables 4.2.6.8 and 6.1.1.4'
O O 0.0106 0.0060 'International Tables Vol C Tables 4.2.6.8 and 6.1.1.4'
Ho Ho -0.2175 4.6783 'International Tables Vol C Tables 4.2.6.8 and 6.1.1.4'

loop_
_geom_angle_atom_site_label_1
_geom_angle_atom_site_label_2
_geom_angle_atom_site_label_3
_geom_angle
_geom_angle_site_symmetry_1
_geom_angle_site_symmetry_3
_geom_angle_publ_flag
O4 Ho1 O1 153.4(2) . . ?
O4 Ho1 O2 85.0(2) . . ?
O1 Ho1 O2 96.8(2) . . ?
O4 Ho1 O6 130.4(2) . . ?
O1 Ho1 O6 75.1(2) . . ?
O2 Ho1 O6 74.8(2) . . ?
O4 Ho1 O3 85.7(2) . . ?
O1 Ho1 O3 81.5(2) . . ?
O2 Ho1 O3 154.8(2) . . ?
O6 Ho1 O3 128.0(2) . . ?
O4 Ho1 O5 74.6(2) . . ?
O1 Ho1 O5 126.1(2) . . ?
O2 Ho1 O5 117.2(2) . . ?
O6 Ho1 O5 75.4(2) . . ?
O3 Ho1 O5 82.6(2) . . ?
O4 Ho1 O7 77.5(2) . . ?
O1 Ho1 O7 77.2(3) . . ?
O2 Ho1 O7 76.0(2) . . ?
O6 Ho1 O7 136.5(2) . . ?
O3 Ho1 O7 79.1(2) . . ?
O5 Ho1 O7 147.6(2) . . ?
C1 O1 Ho1 168.4(6) 5_775 . ?
C15 O2 Ho1 135.3(5) . . ?
C8 O3 Ho1 135.4(5) 5_775 . ?
C15 O4 Ho1 162.7(6) 2_755 . ?
C1 O5 Ho1 119.0(5) . . ?
C8 O6 Ho1 142.2(5) . . ?
O1 C1 O5 123.3(8) 5_775 . ?
O1 C1 C2 117.9(9) 5_775 . ?
O5 C1 C2 118.7(8) . . ?
C7 C2 C3 116.0(8) . . ?
C7 C2 C1 122.8(8) . . ?
C3 C2 C1 121.2(8) . . ?
C4 C3 C2 121.2(9) . . ?
C3 C4 C5 123.2(9) . . ?
C4 C5 C6 114.3(8) . . ?
C4 C5 C19 124.0(8) . 3 ?
C6 C5 C19 121.7(8) . 3 ?
C7 C6 C5 123.4(9) . . ?
C2 C7 C6 121.7(9) . . ?
O6 C8 O3 125.4(7) . 5_775 ?
O6 C8 C9 116.7(7) . . ?
O3 C8 C9 117.8(7) 5_775 . ?
C14 C9 C10 117.5(8) . . ?
C14 C9 C8 121.6(8) . . ?
C10 C9 C8 121.0(8) . . ?
C11 C10 C9 121.6(9) . . ?
C12 C11 C10 120.8(9) . . ?
C11 C12 C13 116.4(8) . . ?
C11 C12 C12 120.3(11) . 7_675 ?
C13 C12 C12 123.3(11) . 7_675 ?
C14 C13 C12 123.3(9) . . ?
C9 C14 C13 120.3(9) . . ?
O4 C15 O2 125.3(7) 2_755 . ?
O4 C15 C16 117.3(7) 2_755 . ?
O2 C15 C16 117.1(7) . . ?
C17 C16 C21 116.9(8) . . ?
C17 C16 C15 122.3(8) . . ?
C21 C16 C15 120.8(7) . . ?
C16 C17 C18 122.1(9) . . ?
C17 C18 C19 121.0(9) . . ?
C18 C19 C20 116.5(8) . . ?
C18 C19 C5 123.1(8) . 3_445 ?
C20 C19 C5 120.4(8) . 3_445 ?
C21 C20 C19 121.6(9) . . ?
C20 C21 C16 121.8(8) . . ?

loop_
_geom_bond_atom_site_label_1
_geom_bond_atom_site_label_2
_geom_bond_distance
_geom_bond_site_symmetry_2
_geom_bond_publ_flag
Ho1 O4 2.264(6) . ?
Ho1 O1 2.269(6) . ?
Ho1 O2 2.274(5) . ?
Ho1 O6 2.301(6) . ?
Ho1 O3 2.303(5) . ?
Ho1 O5 2.314(6) . ?
Ho1 O7 2.405(7) . ?
O1 C1 1.243(10) 5_775 ?
O2 C15 1.254(9) . ?
O3 C8 1.266(9) 5_775 ?
O4 C15 1.226(9) 2_755 ?
O5 C1 1.264(10) . ?
O6 C8 1.227(9) . ?
C1 O1 1.243(10) 5_775 ?
C1 C2 1.478(12) . ?
C2 C7 1.355(12) . ?
C2 C3 1.420(12) . ?
C3 C4 1.344(13) . ?
C4 C5 1.383(12) . ?
C5 C6 1.392(12) . ?
C5 C19 1.454(12) 3 ?
C6 C7 1.359(13) . ?
C8 O3 1.266(9) 5_775 ?
C8 C9 1.496(10) . ?
C9 C14 1.359(12) . ?
C9 C10 1.393(13) . ?
C10 C11 1.380(13) . ?
C11 C12 1.374(12) . ?
C12 C13 1.375(13) . ?
C12 C12 1.492(16) 7_675 ?
C13 C14 1.371(12) . ?
C15 O4 1.226(9) 2_755 ?
C15 C16 1.494(10) . ?
C16 C17 1.375(12) . ?
C16 C21 1.402(11) . ?
C17 C18 1.377(12) . ?
C18 C19 1.393(12) . ?
C19 C20 1.415(12) . ?
C19 C5 1.454(12) 3_445 ?
C20 C21 1.344(12) . ?
